data_4349844
loop_
_publ_author_name
'Wang, Wen-Min'
'Kang, Xiao-Min'
'Shen, Hai-Yun'
'Wu, Zhi-Lei'
'Gao, Hong-Ling'
'Cui, Jian-Zhong'

_publ_section_title
;
 Modulating single-molecule magnet behavior towards multiple magnetic
 relaxation processes through structural variation in Dy4 clusters
;
_journal_issue 8
_journal_name_full 'Inorganic Chemistry Frontiers'
_journal_page_first 1876
_journal_paper_doi 10.1039/C8QI00214B
_journal_volume 5
_journal_year 2018
_chemical_formula_sum 'C119.63 H93.63 Cl0.73 Dy4 N9.63 O20'
_chemical_formula_weight 2661.93
_space_group_IT_number 2
_space_group_name_Hall '-P 1'
_space_group_name_H-M_alt 'P -1'
_symmetry_cell_setting triclinic
_symmetry_space_group_name_H-M 'P -1'
_atom_sites_solution_hydrogens geom
_atom_sites_solution_primary direct
_atom_sites_solution_secondary difmap
_audit_creation_method SHELXL-97
_audit_update_record
;
2018-02-21 deposited with the CCDC.
2018-05-03 downloaded from the CCDC.
;
_cell_angle_alpha 82.26(3)
_cell_angle_beta 69.22(3)
_cell_angle_gamma 70.85(3)
_cell_formula_units_Z 1
_cell_length_a 12.668(3)
_cell_length_b 14.063(3)
_cell_length_c 16.523(3)
_cell_measurement_reflns_used 6684
_cell_measurement_temperature 113(2)
_cell_measurement_theta_max 27.9464
_cell_measurement_theta_min 1.5332
_cell_volume 2599.2(12)
_computing_cell_refinement crystalclear
_computing_data_collection crystalclear
_computing_data_reduction crystalclear
_computing_molecular_graphics 'Bruker SHELXTL'
_computing_publication_material 'Bruker SHELXTL'
_computing_structure_refinement 'SHELXL-97 (Sheldrick, 1997)'
_computing_structure_solution 'SHELXS-97 (Sheldrick, 1990)'
_diffrn_ambient_temperature 113(2)
_diffrn_measured_fraction_theta_full 0.995
_diffrn_measured_fraction_theta_max 0.995
_diffrn_measurement_device_type 'rigaku saturn'
_diffrn_measurement_method '\w scans'
_diffrn_radiation_monochromator multilayer
_diffrn_radiation_source 'rotating anode'
_diffrn_radiation_type MoK\a
_diffrn_radiation_wavelength 0.71073
_diffrn_reflns_av_R_equivalents 0.0541
_diffrn_reflns_av_sigmaI/netI 0.0659
_diffrn_reflns_limit_h_max 15
_diffrn_reflns_limit_h_min -15
_diffrn_reflns_limit_k_max 16
_diffrn_reflns_limit_k_min -16
_diffrn_reflns_limit_l_max 19
_diffrn_reflns_limit_l_min -19
_diffrn_reflns_number 24018
_diffrn_reflns_theta_full 25.01
_diffrn_reflns_theta_max 25.01
_diffrn_reflns_theta_min 1.80
_diffrn_standards_decay_% 0
_diffrn_standards_interval_count 0
_diffrn_standards_interval_time 0
_diffrn_standards_number 0
_exptl_absorpt_coefficient_mu 2.938
_exptl_absorpt_correction_T_max 0.7194
_exptl_absorpt_correction_T_min 0.5911
_exptl_absorpt_correction_type multi-scan
_exptl_absorpt_process_details crystalclear
_exptl_crystal_colour red
_exptl_crystal_density_diffrn 1.700
_exptl_crystal_density_method 'not measured'
_exptl_crystal_description block
_exptl_crystal_F_000 1315
_exptl_crystal_size_max 0.20
_exptl_crystal_size_mid 0.18
_exptl_crystal_size_min 0.12
_refine_diff_density_max 2.985
_refine_diff_density_min -2.157
_refine_diff_density_rms 0.359
_refine_ls_extinction_coef 0.0072(4)
_refine_ls_extinction_expression Fc^*^=kFc[1+0.001xFc^2^\l^3^/sin(2\q)]^-1/4^
_refine_ls_extinction_method SHELXL
_refine_ls_goodness_of_fit_ref 1.103
_refine_ls_hydrogen_treatment constr
_refine_ls_matrix_type full
_refine_ls_number_parameters 714
_refine_ls_number_reflns 9118
_refine_ls_number_restraints 41
_refine_ls_restrained_S_all 1.101
_refine_ls_R_factor_all 0.0597
_refine_ls_R_factor_gt 0.0496
_refine_ls_shift/su_max 0.002
_refine_ls_shift/su_mean 0.000
_refine_ls_structure_factor_coef Fsqd
_refine_ls_weighting_details 'calc w=1/[\s^2^(Fo^2^)+(0.0898P)^2^+5.4794P] where P=(Fo^2^+2Fc^2^)/3'
_refine_ls_weighting_scheme calc
_refine_ls_wR_factor_gt 0.1404
_refine_ls_wR_factor_ref 0.1537
_reflns_number_gt 7843
_reflns_number_total 9118
_reflns_threshold_expression >2sigma(I)
_cod_data_source_file c8qi00214b2.cif
_cod_data_source_block shelxl
_cod_depositor_comments
;
The following automatic conversions were performed:

data item '_exptl_absorpt_correction_type' value 'MULTI-SCAN' was
changed to 'multi-scan' in accordance with the
/home/saulius/struct/COD-crude-data/automatic-downloads/DataCite-retrospective/RSC/depositions/lib/dictionaries/cif_core.dic
dictionary named 'cif_core.dic' version 2.4.2 last updated on
2011-04-26.

data item '_symmetry_cell_setting' value 'Triclinic' was changed to
'triclinic' in accordance with the
/home/saulius/struct/COD-crude-data/automatic-downloads/DataCite-retrospective/RSC/depositions/lib/dictionaries/cif_core.dic
dictionary named 'cif_core.dic' version 2.4.2 last updated on
2011-04-26.

Automatic conversion script
Id: cif_fix_values 6909 2019-04-08 15:41:33Z antanas 
;
_cod_original_cell_volume 2599.4(9)
_cod_original_sg_symbol_H-M P-1
_cod_database_code 4349844

loop_
_symmetry_equiv_pos_as_xyz
'x, y, z'
'-x, -y, -z'

loop_
_atom_site_label
_atom_site_type_symbol
_atom_site_fract_x
_atom_site_fract_y
_atom_site_fract_z
_atom_site_U_iso_or_equiv
_atom_site_adp_type
_atom_site_occupancy
_atom_site_symmetry_multiplicity
_atom_site_calc_flag
_atom_site_refinement_flags
_atom_site_disorder_assembly
_atom_site_disorder_group
Dy1 Dy 0.48872(3) 0.87463(2) 0.47903(2) 0.01272(15) Uani 1 1 d . . .
Dy2 Dy 0.45998(3) 1.09338(2) 0.31210(2) 0.01418(15) Uani 1 1 d . . .
O1 O 0.6006(4) 0.7954(4) 0.5763(3) 0.0160(11) Uani 1 1 d . . .
O2 O 0.3520(4) 1.0101(3) 0.4296(3) 0.0166(11) Uani 1 1 d . . .
O3 O 0.1758(5) 1.2166(5) 0.2965(4) 0.0328(14) Uani 1 1 d . . .
H3 H 0.2243 1.2430 0.2600 0.049 Uiso 1 1 calc R . .
O4 O 0.4650(4) 0.8242(4) 0.3618(3) 0.0207(11) Uani 1 1 d . . .
O5 O 0.6674(4) 0.7637(4) 0.4003(3) 0.0178(11) Uani 1 1 d . . .
O6 O 0.4131(5) 1.0195(4) 0.2199(3) 0.0224(12) Uani 1 1 d . . .
O7 O 0.6284(4) 0.9738(4) 0.2356(3) 0.0189(11) Uani 1 1 d . . .
O8 O 0.4019(4) 1.2271(4) 0.2220(3) 0.0188(11) Uani 1 1 d . . .
O9 O 0.6068(4) 1.1741(4) 0.2627(3) 0.0179(11) Uani 1 1 d . . .
O10 O 0.5680(4) 1.0089(4) 0.4116(3) 0.0150(10) Uani 1 1 d . . .
H10 H 0.6556 0.9851 0.3819 0.018 Uiso 1 1 calc R . .
N1 N 0.4408(5) 0.7247(4) 0.5593(4) 0.0165(13) Uani 1 1 d . . .
N2 N 0.2808(5) 0.8626(5) 0.5114(4) 0.0171(13) Uani 1 1 d . . .
N3 N 0.2024(5) 0.9337(5) 0.4766(4) 0.0197(14) Uani 1 1 d . . .
N4 N 0.2336(5) 1.1439(5) 0.3451(4) 0.0206(14) Uani 1 1 d . . .
C1 C 0.5268(7) 0.6577(5) 0.5857(5) 0.0169(15) Uani 1 1 d . . .
C2 C 0.6161(7) 0.6964(6) 0.5913(5) 0.0195(16) Uani 1 1 d . . .
C3 C 0.7083(7) 0.6296(5) 0.6132(5) 0.0193(16) Uani 1 1 d . . .
H3A H 0.7698 0.6523 0.6158 0.023 Uiso 1 1 calc R . .
C4 C 0.7136(8) 0.5276(6) 0.6320(5) 0.0271(18) Uani 1 1 d . . .
H4 H 0.7796 0.4828 0.6460 0.032 Uiso 1 1 calc R . .
C5 C 0.6265(8) 0.4915(6) 0.6306(5) 0.0264(18) Uani 1 1 d . . .
H5 H 0.6311 0.4229 0.6449 0.032 Uiso 1 1 calc R . .
C6 C 0.5300(7) 0.5566(6) 0.6080(5) 0.0199(16) Uani 1 1 d . . .
C7 C 0.4333(7) 0.5292(6) 0.6045(5) 0.0247(18) Uani 1 1 d . . .
H7 H 0.4315 0.4617 0.6174 0.030 Uiso 1 1 calc R . .
C8 C 0.3426(7) 0.5992(6) 0.5827(5) 0.0229(17) Uani 1 1 d . . .
H8 H 0.2760 0.5818 0.5831 0.027 Uiso 1 1 calc R . .
C9 C 0.3500(7) 0.6976(6) 0.5596(5) 0.0210(16) Uani 1 1 d . . .
C10 C 0.2617(6) 0.7761(6) 0.5308(5) 0.0193(16) Uani 1 1 d . . .
H10A H 0.1941 0.7644 0.5265 0.023 Uiso 1 1 calc R . .
C11 C 0.2488(6) 1.0044(5) 0.4360(4) 0.0155(15) Uani 1 1 d . . .
C12 C 0.1783(6) 1.0833(5) 0.3903(5) 0.0180(16) Uani 1 1 d . . .
C13 C 0.0588(7) 1.0829(7) 0.3935(6) 0.034(2) Uani 1 1 d . . .
H13A H 0.0249 1.1418 0.3615 0.051 Uiso 1 1 calc R . .
H13B H 0.0066 1.0852 0.4538 0.051 Uiso 1 1 calc R . .
H13C H 0.0667 1.0214 0.3671 0.051 Uiso 1 1 calc R . .
C14 C 0.3246(7) 0.7801(6) 0.2890(5) 0.0201(16) Uani 1 1 d . . .
H14 H 0.2887 0.8185 0.3402 0.024 Uiso 1 1 calc R . .
C15 C 0.2538(8) 0.7610(6) 0.2478(6) 0.0269(18) Uani 1 1 d . . .
H15 H 0.1700 0.7841 0.2725 0.032 Uiso 1 1 calc R . .
C16 C 0.3056(8) 0.7093(6) 0.1719(5) 0.0269(19) Uani 1 1 d . . .
H16 H 0.2574 0.6981 0.1436 0.032 Uiso 1 1 calc R . .
C17 C 0.4275(8) 0.6735(6) 0.1364(6) 0.0290(19) Uani 1 1 d . . .
H17 H 0.4626 0.6382 0.0835 0.035 Uiso 1 1 calc R . .
C18 C 0.4985(7) 0.6884(6) 0.1771(5) 0.0232(17) Uani 1 1 d . . .
H18 H 0.5822 0.6622 0.1528 0.028 Uiso 1 1 calc R . .
C19 C 0.4476(7) 0.7424(5) 0.2545(5) 0.0187(16) Uani 1 1 d . . .
C20 C 0.5188(6) 0.7596(5) 0.3026(5) 0.0142(15) Uani 1 1 d . . .
C21 C 0.6369(6) 0.7021(5) 0.2861(5) 0.0168(15) Uani 1 1 d . . .
H21 H 0.6740 0.6577 0.2387 0.020 Uiso 1 1 calc R . .
C22 C 0.7033(6) 0.7073(5) 0.3373(5) 0.0189(16) Uani 1 1 d . . .
C23 C 0.8266(6) 0.6351(6) 0.3168(5) 0.0188(16) Uani 1 1 d . . .
C24 C 0.9060(7) 0.6227(6) 0.2328(5) 0.0253(18) Uani 1 1 d . . .
H24 H 0.8828 0.6606 0.1865 0.030 Uiso 1 1 calc R . .
C25 C 1.0182(8) 0.5560(7) 0.2161(6) 0.036(2) Uani 1 1 d . . .
H25 H 1.0729 0.5496 0.1587 0.043 Uiso 1 1 calc R . .
C26 C 1.0514(8) 0.4980(7) 0.2832(6) 0.038(2) Uani 1 1 d . . .
H26 H 1.1287 0.4517 0.2716 0.046 Uiso 1 1 calc R . .
C27 C 0.9722(8) 0.5076(7) 0.3663(6) 0.041(2) Uani 1 1 d . . .
H27 H 0.9940 0.4666 0.4119 0.049 Uiso 1 1 calc R . .
C28 C 0.8606(8) 0.5771(6) 0.3834(5) 0.031(2) Uani 1 1 d . . .
H28 H 0.8071 0.5852 0.4411 0.037 Uiso 1 1 calc R . .
C29 C 0.2676(7) 1.0071(7) 0.1382(5) 0.0282(19) Uani 1 1 d . . .
H29 H 0.2374 1.0491 0.1868 0.034 Uiso 1 1 calc R . .
C30 C 0.1922(7) 0.9998(7) 0.0968(6) 0.030(2) Uani 1 1 d . . .
H30 H 0.1102 1.0360 0.1180 0.036 Uiso 1 1 calc R . .
C31 C 0.2359(8) 0.9403(7) 0.0251(6) 0.029(2) Uani 1 1 d . . .
H31 H 0.1840 0.9357 -0.0029 0.035 Uiso 1 1 calc R . .
C32 C 0.3546(8) 0.8876(7) -0.0057(6) 0.0285(19) Uani 1 1 d . . .
H32 H 0.3850 0.8467 -0.0551 0.034 Uiso 1 1 calc R . .
C33 C 0.4290(8) 0.8949(6) 0.0358(6) 0.0270(19) Uani 1 1 d . . .
H33 H 0.5110 0.8589 0.0140 0.032 Uiso 1 1 calc R . .
C34 C 0.3876(7) 0.9528(6) 0.1080(5) 0.0196(16) Uani 1 1 d . . .
C35 C 0.4655(7) 0.9627(6) 0.1555(5) 0.0197(16) Uani 1 1 d . . .
C36 C 0.5870(7) 0.9126(6) 0.1284(5) 0.0204(16) Uani 1 1 d . . .
H36 H 0.6202 0.8700 0.0799 0.024 Uiso 1 1 calc R . .
C37 C 0.6614(6) 0.9224(5) 0.1694(5) 0.0163(15) Uani 1 1 d . . .
C38 C 0.7938(7) 0.8715(6) 0.1315(5) 0.0196(16) Uani 1 1 d . . .
C39 C 0.8663(7) 0.8851(6) 0.1725(5) 0.0271(18) Uani 1 1 d . . .
H39 H 0.8316 0.9238 0.2235 0.033 Uiso 1 1 calc R . .
C40 C 0.9889(8) 0.8430(7) 0.1402(6) 0.038(2) Uani 1 1 d . . .
H40 H 1.0374 0.8527 0.1689 0.046 Uiso 1 1 calc R . .
C41 C 1.0395(7) 0.7865(7) 0.0653(6) 0.032(2) Uani 1 1 d . . .
H41 H 1.1230 0.7578 0.0424 0.039 Uiso 1 1 calc R . .
C42 C 0.9690(7) 0.7726(6) 0.0250(5) 0.0280(19) Uani 1 1 d . . .
H42 H 1.0034 0.7336 -0.0258 0.034 Uiso 1 1 calc R . .
C43 C 0.8464(7) 0.8153(6) 0.0579(5) 0.0265(18) Uani 1 1 d . . .
H43 H 0.7983 0.8053 0.0288 0.032 Uiso 1 1 calc R . .
C44 C 0.3066(7) 1.3184(6) 0.0923(5) 0.0231(17) Uani 1 1 d . . .
H44 H 0.3020 1.2525 0.1111 0.028 Uiso 1 1 calc R . .
C45 C 0.2449(8) 1.3735(6) 0.0386(5) 0.0296(19) Uani 1 1 d . . .
H45 H 0.1976 1.3457 0.0210 0.036 Uiso 1 1 calc R . .
C46 C 0.2519(7) 1.4690(7) 0.0105(5) 0.030(2) Uani 1 1 d . . .
H46 H 0.2101 1.5062 -0.0270 0.036 Uiso 1 1 calc R . .
C47 C 0.3186(7) 1.5107(6) 0.0363(5) 0.0284(19) Uani 1 1 d . . .
H47 H 0.3230 1.5765 0.0172 0.034 Uiso 1 1 calc R . .
C48 C 0.3796(7) 1.4545(6) 0.0909(5) 0.0250(18) Uani 1 1 d . . .
H48 H 0.4251 1.4834 0.1094 0.030 Uiso 1 1 calc R . .
C49 C 0.3761(6) 1.3584(6) 0.1192(5) 0.0207(16) Uani 1 1 d . . .
C50 C 0.4430(7) 1.2971(6) 0.1742(5) 0.0228(18) Uani 1 1 d . . .
C51 C 0.5474(7) 1.3111(6) 0.1738(5) 0.0207(16) Uani 1 1 d . . .
H51 H 0.5696 1.3662 0.1401 0.025 Uiso 1 1 calc R . .
C52 C 0.6215(7) 1.2519(6) 0.2181(5) 0.0189(16) Uani 1 1 d . . .
C53 C 0.7304(7) 1.2778(6) 0.2127(5) 0.0201(16) Uani 1 1 d . . .
C54 C 0.7369(7) 1.3758(6) 0.1951(5) 0.0256(18) Uani 1 1 d . . .
H54 H 0.6728 1.4275 0.1842 0.031 Uiso 1 1 calc R . .
C55 C 0.8366(8) 1.3984(7) 0.1936(5) 0.030(2) Uani 1 1 d . . .
H55 H 0.8399 1.4656 0.1828 0.036 Uiso 1 1 calc R . .
C56 C 0.9315(8) 1.3220(7) 0.2078(6) 0.034(2) Uani 1 1 d . . .
H56 H 1.0002 1.3368 0.2063 0.040 Uiso 1 1 calc R . .
C57 C 0.9254(7) 1.2248(7) 0.2241(5) 0.0304(19) Uani 1 1 d . . .
H57 H 0.9904 1.1726 0.2333 0.036 Uiso 1 1 calc R . .
C58 C 0.8250(7) 1.2026(6) 0.2271(5) 0.0250(17) Uani 1 1 d . . .
H58 H 0.8212 1.1356 0.2391 0.030 Uiso 1 1 calc R . .
Cl1 Cl 0.9118(12) 0.8972(10) 0.3736(8) 0.039(4) Uani 0.184(8) 1 d PDU A 1
Cl2 Cl 1.016(2) 0.7110(17) 0.4608(16) 0.053(4) Uani 0.184(8) 1 d PDU A 1
C59 C 0.906(7) 0.781(5) 0.421(9) 0.085(5) Uani 0.184(8) 1 d PDU A 1
H59A H 0.8293 0.7921 0.4688 0.103 Uiso 0.184(8) 1 calc PR A 1
H59B H 0.9036 0.7406 0.3772 0.103 Uiso 0.184(8) 1 calc PR A 1
N5 N 1.0413(14) 0.7018(12) 0.4925(11) 0.085(5) Uani 0.816(8) 1 d PDU A 2
C60 C 0.9839(15) 0.7474(13) 0.4559(12) 0.053(4) Uani 0.816(8) 1 d PDU A 2
C61 C 0.8992(14) 0.8096(12) 0.4091(13) 0.054(4) Uani 0.816(8) 1 d PDU A 2
H61A H 0.8181 0.8107 0.4442 0.081 Uiso 0.816(8) 1 calc PR A 2
H61B H 0.9206 0.7797 0.3530 0.081 Uiso 0.816(8) 1 calc PR A 2
H61C H 0.9041 0.8785 0.4000 0.081 Uiso 0.816(8) 1 calc PR A 2

loop_
_atom_site_aniso_label
_atom_site_aniso_U_11
_atom_site_aniso_U_22
_atom_site_aniso_U_33
_atom_site_aniso_U_23
_atom_site_aniso_U_13
_atom_site_aniso_U_12
Dy1 0.0135(2) 0.0111(2) 0.0132(2) 0.00024(14) -0.00484(14) -0.00305(14)
Dy2 0.0156(2) 0.0139(2) 0.0135(2) 0.00058(14) -0.00590(15) -0.00423(14)
O1 0.018(3) 0.011(2) 0.018(3) -0.001(2) -0.005(2) -0.005(2)
O2 0.014(2) 0.012(2) 0.025(3) -0.004(2) -0.009(2) -0.001(2)
O3 0.032(3) 0.033(3) 0.032(3) 0.013(3) -0.017(3) -0.006(3)
O4 0.019(3) 0.022(3) 0.021(3) -0.005(2) -0.008(2) -0.002(2)
O5 0.013(2) 0.021(3) 0.015(3) -0.006(2) -0.001(2) 0.000(2)
O6 0.021(3) 0.023(3) 0.026(3) -0.008(2) -0.011(2) -0.004(2)
O7 0.017(3) 0.020(3) 0.017(3) -0.008(2) -0.004(2) -0.001(2)
O8 0.021(3) 0.023(3) 0.016(3) 0.004(2) -0.007(2) -0.012(2)
O9 0.020(3) 0.017(3) 0.018(3) 0.002(2) -0.005(2) -0.009(2)
O10 0.012(2) 0.015(2) 0.015(2) -0.002(2) -0.001(2) -0.003(2)
N1 0.015(3) 0.019(3) 0.015(3) -0.002(3) -0.004(2) -0.003(3)
N2 0.012(3) 0.020(3) 0.014(3) 0.002(3) -0.001(2) -0.003(3)
N3 0.014(3) 0.021(3) 0.018(3) 0.002(3) -0.005(3) 0.000(3)
N4 0.020(3) 0.021(3) 0.017(3) 0.000(3) -0.007(3) -0.001(3)
C1 0.024(4) 0.012(3) 0.013(4) -0.001(3) -0.001(3) -0.008(3)
C2 0.023(4) 0.020(4) 0.013(4) 0.001(3) -0.006(3) -0.003(3)
C3 0.023(4) 0.015(4) 0.021(4) 0.003(3) -0.008(3) -0.008(3)
C4 0.037(5) 0.022(4) 0.027(4) 0.009(4) -0.020(4) -0.008(4)
C5 0.036(5) 0.014(4) 0.025(4) 0.004(3) -0.009(4) -0.004(3)
C6 0.027(4) 0.018(4) 0.009(3) 0.006(3) -0.001(3) -0.008(3)
C7 0.030(4) 0.014(4) 0.028(4) 0.004(3) -0.007(4) -0.008(3)
C8 0.032(4) 0.017(4) 0.024(4) 0.001(3) -0.008(4) -0.015(3)
C9 0.022(4) 0.021(4) 0.017(4) -0.002(3) -0.005(3) -0.005(3)
C10 0.017(4) 0.020(4) 0.022(4) 0.003(3) -0.003(3) -0.012(3)
C11 0.021(4) 0.011(3) 0.011(3) 0.001(3) 0.000(3) -0.006(3)
C12 0.016(4) 0.016(4) 0.015(4) -0.001(3) 0.001(3) -0.002(3)
C13 0.017(4) 0.044(5) 0.041(5) 0.013(4) -0.018(4) -0.006(4)
C14 0.027(4) 0.019(4) 0.014(4) 0.001(3) -0.004(3) -0.011(3)
C15 0.027(4) 0.029(4) 0.032(5) -0.005(4) -0.014(4) -0.012(4)
C16 0.038(5) 0.025(4) 0.030(5) -0.003(4) -0.020(4) -0.013(4)
C17 0.036(5) 0.029(5) 0.026(4) -0.007(4) -0.014(4) -0.009(4)
C18 0.031(4) 0.023(4) 0.019(4) -0.002(3) -0.009(3) -0.010(3)
C19 0.019(4) 0.017(4) 0.020(4) 0.005(3) -0.011(3) -0.003(3)
C20 0.023(4) 0.005(3) 0.014(4) 0.003(3) -0.004(3) -0.008(3)
C21 0.016(4) 0.015(4) 0.018(4) 0.000(3) -0.003(3) -0.007(3)
C22 0.016(4) 0.017(4) 0.017(4) 0.003(3) -0.002(3) 0.000(3)
C23 0.014(4) 0.018(4) 0.021(4) -0.008(3) -0.003(3) -0.001(3)
C24 0.022(4) 0.030(4) 0.021(4) -0.007(4) 0.000(3) -0.008(3)
C25 0.028(5) 0.033(5) 0.039(5) -0.010(4) -0.002(4) -0.007(4)
C26 0.022(4) 0.034(5) 0.049(6) -0.019(5) -0.015(4) 0.014(4)
C27 0.034(5) 0.042(5) 0.037(5) 0.001(5) -0.018(4) 0.008(4)
C28 0.029(4) 0.031(5) 0.022(4) 0.000(4) -0.006(4) 0.001(4)
C29 0.029(4) 0.034(5) 0.026(4) -0.003(4) -0.012(4) -0.010(4)
C30 0.019(4) 0.035(5) 0.039(5) -0.001(4) -0.015(4) -0.005(4)
C31 0.037(5) 0.034(5) 0.033(5) 0.006(4) -0.022(4) -0.022(4)
C32 0.038(5) 0.031(5) 0.025(4) 0.002(4) -0.011(4) -0.020(4)
C33 0.029(4) 0.026(4) 0.034(5) -0.012(4) -0.016(4) -0.007(4)
C34 0.021(4) 0.019(4) 0.020(4) 0.002(3) -0.010(3) -0.006(3)
C35 0.025(4) 0.016(4) 0.020(4) -0.003(3) -0.012(3) -0.003(3)
C36 0.015(4) 0.021(4) 0.023(4) -0.006(3) -0.005(3) -0.003(3)
C37 0.016(4) 0.015(4) 0.015(4) 0.002(3) 0.001(3) -0.009(3)
C38 0.016(4) 0.020(4) 0.020(4) -0.003(3) -0.003(3) -0.004(3)
C39 0.026(4) 0.027(4) 0.027(4) -0.007(4) -0.010(4) -0.002(4)
C40 0.023(4) 0.052(6) 0.045(6) -0.008(5) -0.016(4) -0.011(4)
C41 0.020(4) 0.032(5) 0.034(5) 0.001(4) -0.001(4) -0.004(4)
C42 0.022(4) 0.035(5) 0.016(4) 0.000(4) -0.001(3) 0.000(4)
C43 0.020(4) 0.026(4) 0.027(4) -0.004(4) -0.005(3) -0.002(3)
C44 0.027(4) 0.027(4) 0.019(4) -0.002(3) -0.010(3) -0.010(3)
C45 0.036(5) 0.030(5) 0.024(4) -0.003(4) -0.015(4) -0.006(4)
C46 0.027(4) 0.038(5) 0.016(4) 0.000(4) -0.008(3) 0.003(4)
C47 0.028(4) 0.025(4) 0.022(4) 0.012(4) -0.001(4) -0.008(4)
C48 0.030(4) 0.017(4) 0.024(4) 0.003(3) -0.005(3) -0.007(3)
C49 0.019(4) 0.027(4) 0.014(4) 0.007(3) -0.006(3) -0.005(3)
C50 0.016(4) 0.013(4) 0.032(5) -0.010(3) 0.001(3) -0.003(3)
C51 0.033(4) 0.020(4) 0.011(4) 0.008(3) -0.010(3) -0.011(3)
C52 0.021(4) 0.018(4) 0.013(4) -0.001(3) 0.000(3) -0.007(3)
C53 0.022(4) 0.032(4) 0.010(3) 0.004(3) -0.003(3) -0.016(3)
C54 0.030(4) 0.028(4) 0.019(4) 0.002(3) -0.004(3) -0.016(4)
C55 0.041(5) 0.037(5) 0.025(4) 0.010(4) -0.011(4) -0.033(4)
C56 0.028(5) 0.054(6) 0.029(5) -0.004(4) -0.010(4) -0.025(4)
C57 0.023(4) 0.043(5) 0.030(5) 0.002(4) -0.012(4) -0.013(4)
C58 0.019(4) 0.031(4) 0.021(4) 0.003(3) -0.002(3) -0.009(3)
Cl1 0.042(7) 0.041(7) 0.033(6) -0.005(5) -0.012(5) -0.012(5)
Cl2 0.057(7) 0.047(8) 0.057(5) -0.010(5) -0.014(5) -0.022(6)
C59 0.088(8) 0.084(8) 0.091(8) -0.010(6) -0.036(6) -0.025(6)
N5 0.088(8) 0.084(8) 0.091(8) -0.010(6) -0.036(6) -0.025(6)
C60 0.057(7) 0.047(8) 0.057(5) -0.010(5) -0.014(5) -0.022(6)
C61 0.049(6) 0.067(8) 0.052(7) -0.020(6) -0.019(5) -0.014(6)

loop_
_atom_type_symbol
_atom_type_description
_atom_type_scat_dispersion_real
_atom_type_scat_dispersion_imag
_atom_type_scat_source
C C 0.0033 0.0016 'International Tables Vol C Tables 4.2.6.8 and 6.1.1.4'
H H 0.0000 0.0000 'International Tables Vol C Tables 4.2.6.8 and 6.1.1.4'
N N 0.0061 0.0033 'International Tables Vol C Tables 4.2.6.8 and 6.1.1.4'
O O 0.0106 0.0060 'International Tables Vol C Tables 4.2.6.8 and 6.1.1.4'
Cl Cl 0.1484 0.1585 'International Tables Vol C Tables 4.2.6.8 and 6.1.1.4'
Dy Dy -0.1892 4.4098 'International Tables Vol C Tables 4.2.6.8 and 6.1.1.4'

loop_
_geom_angle_atom_site_label_1
_geom_angle_atom_site_label_2
_geom_angle_atom_site_label_3
_geom_angle
_geom_angle_site_symmetry_1
_geom_angle_site_symmetry_3
O4 Dy1 O5 71.54(18) . .
O4 Dy1 O10 151.03(17) . 2_676
O5 Dy1 O10 134.38(17) . 2_676
O4 Dy1 O10 99.01(18) . .
O5 Dy1 O10 87.81(17) . .
O10 Dy1 O10 73.55(18) 2_676 .
O4 Dy1 O2 70.54(17) . .
O5 Dy1 O2 129.70(17) . .
O10 Dy1 O2 80.93(17) 2_676 .
O10 Dy1 O2 67.09(16) . .
O4 Dy1 O1 135.38(17) . .
O5 Dy1 O1 71.49(17) . .
O10 Dy1 O1 73.12(17) 2_676 .
O10 Dy1 O1 103.64(17) . .
O2 Dy1 O1 154.03(16) . .
O4 Dy1 N1 88.43(19) . .
O5 Dy1 N1 86.31(19) . .
O10 Dy1 N1 103.90(18) 2_676 .
O10 Dy1 N1 168.55(18) . .
O2 Dy1 N1 123.96(18) . .
O1 Dy1 N1 65.15(18) . .
O4 Dy1 N2 67.40(19) . .
O5 Dy1 N2 127.49(18) . .
O10 Dy1 N2 95.18(18) 2_676 .
O10 Dy1 N2 129.22(18) . .
O2 Dy1 N2 62.23(18) . .
O1 Dy1 N2 120.46(18) . .
N1 Dy1 N2 61.73(19) . .
O4 Dy1 Dy1 129.90(13) . 2_676
O5 Dy1 Dy1 114.22(13) . 2_676
O10 Dy1 Dy1 37.01(12) 2_676 2_676
O10 Dy1 Dy1 36.54(11) . 2_676
O2 Dy1 Dy1 69.99(11) . 2_676
O1 Dy1 Dy1 88.15(11) . 2_676
N1 Dy1 Dy1 139.85(14) . 2_676
N2 Dy1 Dy1 116.93(14) . 2_676
O4 Dy1 Dy2 169.27(13) . 2_676
O5 Dy1 Dy2 103.32(13) . 2_676
O10 Dy1 Dy2 37.80(12) 2_676 2_676
O10 Dy1 Dy2 90.06(12) . 2_676
O2 Dy1 Dy2 118.73(12) . 2_676
O1 Dy1 Dy2 35.36(11) . 2_676
N1 Dy1 Dy2 81.76(14) . 2_676
N2 Dy1 Dy2 111.02(14) . 2_676
Dy1 Dy1 Dy2 60.67(3) 2_676 2_676
O4 Dy1 Dy2 69.80(13) . .
O5 Dy1 Dy2 100.08(13) . .
O10 Dy1 Dy2 89.95(12) 2_676 .
O10 Dy1 Dy2 37.57(12) . .
O2 Dy1 Dy2 35.40(12) . .
O1 Dy1 Dy2 141.20(11) . .
N1 Dy1 Dy2 153.58(14) . .
N2 Dy1 Dy2 95.13(14) . .
Dy1 Dy1 Dy2 60.13(2) 2_676 .
Dy2 Dy1 Dy2 120.80(2) 2_676 .
O6 Dy2 O7 71.81(18) . .
O6 Dy2 O8 77.31(18) . .
O7 Dy2 O8 110.93(18) . .
O6 Dy2 O1 149.23(18) . 2_676
O7 Dy2 O1 138.78(17) . 2_676
O8 Dy2 O1 90.11(17) . 2_676
O6 Dy2 O9 122.18(18) . .
O7 Dy2 O9 74.91(18) . .
O8 Dy2 O9 72.33(17) . .
O1 Dy2 O9 78.78(17) 2_676 .
O6 Dy2 O2 89.29(18) . .
O7 Dy2 O2 107.44(17) . .
O8 Dy2 O2 132.47(17) . .
O1 Dy2 O2 78.61(17) 2_676 .
O9 Dy2 O2 146.08(17) . .
O6 Dy2 O10 127.28(17) . .
O7 Dy2 O10 72.25(17) . .
O8 Dy2 O10 152.62(17) . .
O1 Dy2 O10 73.47(17) 2_676 .
O9 Dy2 O10 82.88(17) . .
O2 Dy2 O10 66.60(16) . .
O6 Dy2 N4 68.30(19) . .
O7 Dy2 N4 138.79(19) . .
O8 Dy2 N4 69.95(19) . .
O1 Dy2 N4 81.04(19) 2_676 .
O9 Dy2 N4 136.82(19) . .
O2 Dy2 N4 62.75(18) . .
O10 Dy2 N4 126.59(18) . .
O6 Dy2 Dy1 156.93(14) . 2_676
O7 Dy2 Dy1 105.19(13) . 2_676
O8 Dy2 Dy1 123.55(13) . 2_676
O1 Dy2 Dy1 37.27(12) 2_676 2_676
O9 Dy2 Dy1 77.21(12) . 2_676
O2 Dy2 Dy1 69.48(12) . 2_676
O10 Dy2 Dy1 36.24(11) . 2_676
N4 Dy2 Dy1 107.32(14) . 2_676
O6 Dy2 Dy1 98.34(14) . .
O7 Dy2 Dy1 77.41(13) . .
O8 Dy2 Dy1 168.27(12) . .
O1 Dy2 Dy1 88.34(12) 2_676 .
O9 Dy2 Dy1 118.67(12) . .
O2 Dy2 Dy1 35.94(11) . .
O10 Dy2 Dy1 36.48(11) . .
N4 Dy2 Dy1 98.33(14) . .
Dy1 Dy2 Dy1 59.20(2) 2_676 .
C2 O1 Dy2 122.0(4) . 2_676
C2 O1 Dy1 115.4(4) . .
Dy2 O1 Dy1 107.36(19) 2_676 .
C11 O2 Dy2 122.2(4) . .
C11 O2 Dy1 121.0(4) . .
Dy2 O2 Dy1 108.66(19) . .
N4 O3 H3 109.5 . .
C20 O4 Dy1 140.0(5) . .
C22 O5 Dy1 136.6(5) . .
C35 O6 Dy2 138.6(5) . .
C37 O7 Dy2 136.8(5) . .
C50 O8 Dy2 138.3(5) . .
C52 O9 Dy2 136.8(5) . .
Dy1 O10 Dy1 106.45(18) 2_676 .
Dy1 O10 Dy2 105.96(18) 2_676 .
Dy1 O10 Dy2 105.95(18) . .
Dy1 O10 H10 112.6 2_676 .
Dy1 O10 H10 112.6 . .
Dy2 O10 H10 112.6 . .
C9 N1 C1 119.3(6) . .
C9 N1 Dy1 122.8(5) . .
C1 N1 Dy1 116.1(5) . .
C10 N2 N3 115.5(6) . .
C10 N2 Dy1 119.7(5) . .
N3 N2 Dy1 120.0(4) . .
C11 N3 N2 109.8(6) . .
C12 N4 O3 116.4(6) . .
C12 N4 Dy2 118.3(5) . .
O3 N4 Dy2 122.5(4) . .
N1 C1 C6 123.2(7) . .
N1 C1 C2 115.5(6) . .
C6 C1 C2 121.3(7) . .
O1 C2 C3 125.3(7) . .
O1 C2 C1 117.4(6) . .
C3 C2 C1 117.3(7) . .
C2 C3 C4 121.1(7) . .
C2 C3 H3A 119.4 . .
C4 C3 H3A 119.4 . .
C5 C4 C3 121.8(8) . .
C5 C4 H4 119.1 . .
C3 C4 H4 119.1 . .
C4 C5 C6 119.5(7) . .
C4 C5 H5 120.3 . .
C6 C5 H5 120.3 . .
C5 C6 C1 118.9(7) . .
C5 C6 C7 125.3(7) . .
C1 C6 C7 115.9(7) . .
C8 C7 C6 120.6(7) . .
C8 C7 H7 119.7 . .
C6 C7 H7 119.7 . .
C7 C8 C9 118.7(7) . .
C7 C8 H8 120.6 . .
C9 C8 H8 120.6 . .
N1 C9 C8 122.2(7) . .
N1 C9 C10 114.7(7) . .
C8 C9 C10 123.1(7) . .
N2 C10 C9 116.0(7) . .
N2 C10 H10A 122.0 . .
C9 C10 H10A 122.0 . .
O2 C11 N3 126.3(7) . .
O2 C11 C12 117.3(6) . .
N3 C11 C12 116.4(7) . .
N4 C12 C11 113.1(6) . .
N4 C12 C13 125.5(7) . .
C11 C12 C13 121.2(7) . .
C12 C13 H13A 109.5 . .
C12 C13 H13B 109.5 . .
H13A C13 H13B 109.5 . .
C12 C13 H13C 109.5 . .
H13A C13 H13C 109.5 . .
H13B C13 H13C 109.5 . .
C19 C14 C15 119.7(7) . .
C19 C14 H14 120.1 . .
C15 C14 H14 120.1 . .
C16 C15 C14 120.1(8) . .
C16 C15 H15 119.9 . .
C14 C15 H15 119.9 . .
C15 C16 C17 120.4(8) . .
C15 C16 H16 119.8 . .
C17 C16 H16 119.8 . .
C18 C17 C16 120.4(8) . .
C18 C17 H17 119.8 . .
C16 C17 H17 119.8 . .
C17 C18 C19 120.3(8) . .
C17 C18 H18 119.8 . .
C19 C18 H18 119.8 . .
C14 C19 C18 118.9(7) . .
C14 C19 C20 118.0(7) . .
C18 C19 C20 123.1(7) . .
O4 C20 C21 122.6(7) . .
O4 C20 C19 116.7(6) . .
C21 C20 C19 120.6(6) . .
C20 C21 C22 122.4(7) . .
C20 C21 H21 118.8 . .
C22 C21 H21 118.8 . .
O5 C22 C21 126.0(7) . .
O5 C22 C23 117.1(7) . .
C21 C22 C23 116.8(7) . .
C28 C23 C24 119.1(7) . .
C28 C23 C22 119.0(7) . .
C24 C23 C22 121.8(7) . .
C25 C24 C23 120.5(8) . .
C25 C24 H24 119.7 . .
C23 C24 H24 119.7 . .
C24 C25 C26 119.9(8) . .
C24 C25 H25 120.0 . .
C26 C25 H25 120.0 . .
C27 C26 C25 120.0(8) . .
C27 C26 H26 120.0 . .
C25 C26 H26 120.0 . .
C26 C27 C28 119.9(9) . .
C26 C27 H27 120.0 . .
C28 C27 H27 120.0 . .
C27 C28 C23 120.5(8) . .
C27 C28 H28 119.8 . .
C23 C28 H28 119.8 . .
C30 C29 C34 119.9(8) . .
C30 C29 H29 120.1 . .
C34 C29 H29 120.1 . .
C31 C30 C29 120.3(8) . .
C31 C30 H30 119.8 . .
C29 C30 H30 119.8 . .
C32 C31 C30 120.1(8) . .
C32 C31 H31 120.0 . .
C30 C31 H31 120.0 . .
C31 C32 C33 119.3(8) . .
C31 C32 H32 120.3 . .
C33 C32 H32 120.3 . .
C34 C33 C32 121.8(8) . .
C34 C33 H33 119.1 . .
C32 C33 H33 119.1 . .
C33 C34 C29 118.6(7) . .
C33 C34 C35 123.6(7) . .
C29 C34 C35 117.8(7) . .
O6 C35 C36 123.3(7) . .
O6 C35 C34 115.2(7) . .
C36 C35 C34 121.5(7) . .
C37 C36 C35 122.7(7) . .
C37 C36 H36 118.6 . .
C35 C36 H36 118.6 . .
O7 C37 C36 125.0(7) . .
O7 C37 C38 115.7(7) . .
C36 C37 C38 119.2(7) . .
C43 C38 C39 118.2(7) . .
C43 C38 C37 124.0(7) . .
C39 C38 C37 117.8(7) . .
C38 C39 C40 121.1(8) . .
C38 C39 H39 119.5 . .
C40 C39 H39 119.5 . .
C39 C40 C41 119.4(8) . .
C39 C40 H40 120.3 . .
C41 C40 H40 120.3 . .
C42 C41 C40 119.8(8) . .
C42 C41 H41 120.1 . .
C40 C41 H41 120.1 . .
C41 C42 C43 120.3(8) . .
C41 C42 H42 119.8 . .
C43 C42 H42 119.8 . .
C38 C43 C42 121.3(8) . .
C38 C43 H43 119.4 . .
C42 C43 H43 119.4 . .
C45 C44 C49 120.8(8) . .
C45 C44 H44 119.6 . .
C49 C44 H44 119.6 . .
C46 C45 C44 119.9(8) . .
C46 C45 H45 120.0 . .
C44 C45 H45 120.0 . .
C47 C46 C45 120.8(8) . .
C47 C46 H46 119.6 . .
C45 C46 H46 119.6 . .
C46 C47 C48 118.6(8) . .
C46 C47 H47 120.7 . .
C48 C47 H47 120.7 . .
C49 C48 C47 122.2(8) . .
C49 C48 H48 118.9 . .
C47 C48 H48 118.9 . .
C48 C49 C44 117.7(7) . .
C48 C49 C50 122.9(7) . .
C44 C49 C50 119.4(7) . .
O8 C50 C51 121.6(7) . .
O8 C50 C49 116.7(7) . .
C51 C50 C49 121.7(7) . .
C52 C51 C50 125.8(7) . .
C52 C51 H51 117.1 . .
C50 C51 H51 117.1 . .
O9 C52 C51 124.8(7) . .
O9 C52 C53 115.5(7) . .
C51 C52 C53 119.7(7) . .
C58 C53 C54 119.4(7) . .
C58 C53 C52 119.1(7) . .
C54 C53 C52 121.5(7) . .
C55 C54 C53 120.4(8) . .
C55 C54 H54 119.8 . .
C53 C54 H54 119.8 . .
C54 C55 C56 119.7(8) . .
C54 C55 H55 120.2 . .
C56 C55 H55 120.2 . .
C57 C56 C55 119.7(8) . .
C57 C56 H56 120.1 . .
C55 C56 H56 120.1 . .
C56 C57 C58 120.5(8) . .
C56 C57 H57 119.7 . .
C58 C57 H57 119.7 . .
C53 C58 C57 120.2(8) . .
C53 C58 H58 119.9 . .
C57 C58 H58 119.9 . .
Cl2 C59 Cl1 119(2) . .
Cl2 C59 H59A 107.7 . .
Cl1 C59 H59A 107.7 . .
Cl2 C59 H59B 107.7 . .
Cl1 C59 H59B 107.7 . .
H59A C59 H59B 107.1 . .
N5 C60 C61 177(2) . .
C60 C61 H61A 109.5 . .
C60 C61 H61B 109.5 . .
H61A C61 H61B 109.5 . .
C60 C61 H61C 109.5 . .
H61A C61 H61C 109.5 . .
H61B C61 H61C 109.5 . .

loop_
_geom_bond_atom_site_label_1
_geom_bond_atom_site_label_2
_geom_bond_distance
_geom_bond_site_symmetry_2
Dy1 O4 2.296(5) .
Dy1 O5 2.322(5) .
Dy1 O10 2.360(5) 2_676
Dy1 O10 2.386(5) .
Dy1 O2 2.391(5) .
Dy1 O1 2.436(5) .
Dy1 N1 2.468(6) .
Dy1 N2 2.554(6) .
Dy1 Dy1 3.8023(10) 2_676
Dy1 Dy2 3.8388(9) 2_676
Dy1 Dy2 3.8593(14) .
Dy2 O6 2.287(5) .
Dy2 O7 2.298(5) .
Dy2 O8 2.326(5) .
Dy2 O1 2.328(5) 2_676
Dy2 O9 2.340(5) .
Dy2 O2 2.359(5) .
Dy2 O10 2.447(5) .
Dy2 N4 2.585(6) .
Dy2 Dy1 3.8388(9) 2_676
O1 C2 1.343(9) .
O1 Dy2 2.328(5) 2_676
O2 C11 1.302(9) .
O3 N4 1.390(8) .
O3 H3 0.8400 .
O4 C20 1.267(9) .
O5 C22 1.252(9) .
O6 C35 1.261(9) .
O7 C37 1.260(9) .
O8 C50 1.302(9) .
O9 C52 1.262(9) .
O10 Dy1 2.360(5) 2_676
O10 H10 1.0000 .
N1 C9 1.323(10) .
N1 C1 1.348(10) .
N2 C10 1.294(9) .
N2 N3 1.384(8) .
N3 C11 1.307(9) .
N4 C12 1.275(10) .
C1 C6 1.410(10) .
C1 C2 1.441(11) .
C2 C3 1.366(10) .
C3 C4 1.411(11) .
C3 H3A 0.9500 .
C4 C5 1.366(12) .
C4 H4 0.9500 .
C5 C6 1.403(11) .
C5 H5 0.9500 .
C6 C7 1.421(11) .
C7 C8 1.369(11) .
C7 H7 0.9500 .
C8 C9 1.409(11) .
C8 H8 0.9500 .
C9 C10 1.457(11) .
C10 H10A 0.9500 .
C11 C12 1.484(10) .
C12 C13 1.499(11) .
C13 H13A 0.9800 .
C13 H13B 0.9800 .
C13 H13C 0.9800 .
C14 C19 1.394(11) .
C14 C15 1.407(11) .
C14 H14 0.9500 .
C15 C16 1.371(12) .
C15 H15 0.9500 .
C16 C17 1.382(12) .
C16 H16 0.9500 .
C17 C18 1.377(11) .
C17 H17 0.9500 .
C18 C19 1.407(11) .
C18 H18 0.9500 .
C19 C20 1.487(10) .
C20 C21 1.394(10) .
C21 C22 1.412(11) .
C21 H21 0.9500 .
C22 C23 1.504(10) .
C23 C28 1.387(11) .
C23 C24 1.389(11) .
C24 C25 1.376(12) .
C24 H24 0.9500 .
C25 C26 1.391(14) .
C25 H25 0.9500 .
C26 C27 1.377(13) .
C26 H26 0.9500 .
C27 C28 1.384(12) .
C27 H27 0.9500 .
C28 H28 0.9500 .
C29 C30 1.391(12) .
C29 C34 1.395(11) .
C29 H29 0.9500 .
C30 C31 1.382(13) .
C30 H30 0.9500 .
C31 C32 1.377(13) .
C31 H31 0.9500 .
C32 C33 1.384(11) .
C32 H32 0.9500 .
C33 C34 1.377(11) .
C33 H33 0.9500 .
C34 C35 1.510(10) .
C35 C36 1.397(11) .
C36 C37 1.389(11) .
C36 H36 0.9500 .
C37 C38 1.519(10) .
C38 C43 1.374(11) .
C38 C39 1.390(11) .
C39 C40 1.393(12) .
C39 H39 0.9500 .
C40 C41 1.393(13) .
C40 H40 0.9500 .
C41 C42 1.361(12) .
C41 H41 0.9500 .
C42 C43 1.395(11) .
C42 H42 0.9500 .
C43 H43 0.9500 .
C44 C45 1.381(11) .
C44 C49 1.400(11) .
C44 H44 0.9500 .
C45 C46 1.381(12) .
C45 H45 0.9500 .
C46 C47 1.373(12) .
C46 H46 0.9500 .
C47 C48 1.393(12) .
C47 H47 0.9500 .
C48 C49 1.379(11) .
C48 H48 0.9500 .
C49 C50 1.464(11) .
C50 C51 1.398(11) .
C51 C52 1.386(11) .
C51 H51 0.9500 .
C52 C53 1.510(10) .
C53 C58 1.383(11) .
C53 C54 1.392(11) .
C54 C55 1.391(11) .
C54 H54 0.9500 .
C55 C56 1.393(13) .
C55 H55 0.9500 .
C56 C57 1.379(13) .
C56 H56 0.9500 .
C57 C58 1.389(11) .
C57 H57 0.9500 .
C58 H58 0.9500 .
Cl1 C59 1.721(10) .
Cl2 C59 1.719(10) .
C59 H59A 0.9900 .
C59 H59B 0.9900 .
N5 C60 1.098(9) .
C60 C61 1.518(9) .
C61 H61A 0.9800 .
C61 H61B 0.9800 .
C61 H61C 0.9800 .

loop_
_geom_hbond_atom_site_label_D
_geom_hbond_atom_site_label_H
_geom_hbond_atom_site_label_A
_geom_hbond_distance_DH
_geom_hbond_distance_HA
_geom_hbond_distance_DA
_geom_hbond_angle_DHA
O3 H3 O8 0.84 2.05 2.733(8) 137.7

loop_
_geom_torsion_atom_site_label_1
_geom_torsion_atom_site_label_2
_geom_torsion_atom_site_label_3
_geom_torsion_atom_site_label_4
_geom_torsion
_geom_torsion_site_symmetry_1
_geom_torsion_site_symmetry_4
O4 Dy1 Dy2 O6 7.47(18) . .
O5 Dy1 Dy2 O6 73.38(18) . .
O10 Dy1 Dy2 O6 -151.36(18) 2_676 .
O10 Dy1 Dy2 O6 146.2(2) . .
O2 Dy1 Dy2 O6 -77.1(2) . .
O1 Dy1 Dy2 O6 146.3(2) . .
N1 Dy1 Dy2 O6 -28.8(3) . .
N2 Dy1 Dy2 O6 -56.16(19) . .
Dy1 Dy1 Dy2 O6 -174.38(13) 2_676 .
Dy2 Dy1 Dy2 O6 -174.38(13) 2_676 .
O4 Dy1 Dy2 O7 -61.67(19) . .
O5 Dy1 Dy2 O7 4.24(17) . .
O10 Dy1 Dy2 O7 139.49(17) 2_676 .
O10 Dy1 Dy2 O7 77.1(2) . .
O2 Dy1 Dy2 O7 -146.2(2) . .
O1 Dy1 Dy2 O7 77.2(2) . .
N1 Dy1 Dy2 O7 -97.9(3) . .
N2 Dy1 Dy2 O7 -125.30(19) . .
Dy1 Dy1 Dy2 O7 116.47(13) 2_676 .
Dy2 Dy1 Dy2 O7 116.48(13) 2_676 .
O4 Dy1 Dy2 O8 74.8(6) . .
O5 Dy1 Dy2 O8 140.7(6) . .
O10 Dy1 Dy2 O8 -84.1(6) 2_676 .
O10 Dy1 Dy2 O8 -146.5(6) . .
O2 Dy1 Dy2 O8 -9.8(6) . .
O1 Dy1 Dy2 O8 -146.4(6) . .
N1 Dy1 Dy2 O8 38.5(7) . .
N2 Dy1 Dy2 O8 11.1(6) . .
Dy1 Dy1 Dy2 O8 -107.1(6) 2_676 .
Dy2 Dy1 Dy2 O8 -107.1(6) 2_676 .
O4 Dy1 Dy2 O1 157.30(18) . 2_676
O5 Dy1 Dy2 O1 -136.79(18) . 2_676
O10 Dy1 Dy2 O1 -1.53(15) 2_676 2_676
O10 Dy1 Dy2 O1 -63.9(2) . 2_676
O2 Dy1 Dy2 O1 72.7(2) . 2_676
O1 Dy1 Dy2 O1 -63.9(3) . 2_676
N1 Dy1 Dy2 O1 121.0(3) . 2_676
N2 Dy1 Dy2 O1 93.67(18) . 2_676
Dy1 Dy1 Dy2 O1 -24.55(12) 2_676 2_676
Dy2 Dy1 Dy2 O1 -24.55(12) 2_676 2_676
O4 Dy1 Dy2 O9 -126.4(2) . .
O5 Dy1 Dy2 O9 -60.54(19) . .
O10 Dy1 Dy2 O9 74.72(18) 2_676 .
O10 Dy1 Dy2 O9 12.3(2) . .
O2 Dy1 Dy2 O9 149.0(2) . .
O1 Dy1 Dy2 O9 12.4(2) . .
N1 Dy1 Dy2 O9 -162.7(3) . .
N2 Dy1 Dy2 O9 169.92(19) . .
Dy1 Dy1 Dy2 O9 51.70(14) 2_676 .
Dy2 Dy1 Dy2 O9 51.70(14) 2_676 .
O4 Dy1 Dy2 O2 84.6(2) . .
O5 Dy1 Dy2 O2 150.5(2) . .
O10 Dy1 Dy2 O2 -74.3(2) 2_676 .
O10 Dy1 Dy2 O2 -136.7(3) . .
O1 Dy1 Dy2 O2 -136.6(3) . .
N1 Dy1 Dy2 O2 48.3(4) . .
N2 Dy1 Dy2 O2 20.9(2) . .
Dy1 Dy1 Dy2 O2 -97.3(2) 2_676 .
Dy2 Dy1 Dy2 O2 -97.3(2) 2_676 .
O4 Dy1 Dy2 O10 -138.8(2) . .
O5 Dy1 Dy2 O10 -72.9(2) . .
O10 Dy1 Dy2 O10 62.4(3) 2_676 .
O2 Dy1 Dy2 O10 136.7(3) . .
O1 Dy1 Dy2 O10 0.1(2) . .
N1 Dy1 Dy2 O10 -175.0(4) . .
N2 Dy1 Dy2 O10 157.6(2) . .
Dy1 Dy1 Dy2 O10 39.37(18) 2_676 .
Dy2 Dy1 Dy2 O10 39.37(18) 2_676 .
O4 Dy1 Dy2 N4 76.6(2) . .
O5 Dy1 Dy2 N4 142.52(19) . .
O10 Dy1 Dy2 N4 -82.23(18) 2_676 .
O10 Dy1 Dy2 N4 -144.6(2) . .
O2 Dy1 Dy2 N4 -7.9(2) . .
O1 Dy1 Dy2 N4 -144.6(2) . .
N1 Dy1 Dy2 N4 40.3(3) . .
N2 Dy1 Dy2 N4 13.0(2) . .
Dy1 Dy1 Dy2 N4 -105.25(14) 2_676 .
Dy2 Dy1 Dy2 N4 -105.25(14) 2_676 .
O4 Dy1 Dy2 Dy1 -178.15(14) . 2_676
O5 Dy1 Dy2 Dy1 -112.24(13) . 2_676
O10 Dy1 Dy2 Dy1 23.02(11) 2_676 2_676
O10 Dy1 Dy2 Dy1 -39.37(18) . 2_676
O2 Dy1 Dy2 Dy1 97.3(2) . 2_676
O1 Dy1 Dy2 Dy1 -39.31(18) . 2_676
N1 Dy1 Dy2 Dy1 145.6(3) . 2_676
N2 Dy1 Dy2 Dy1 118.22(14) . 2_676
Dy2 Dy1 Dy2 Dy1 0.0 2_676 2_676
O4 Dy1 O1 C2 -31.8(6) . .
O5 Dy1 O1 C2 -67.2(5) . .
O10 Dy1 O1 C2 142.1(5) 2_676 .
O10 Dy1 O1 C2 -150.1(4) . .
O2 Dy1 O1 C2 144.5(5) . .
N1 Dy1 O1 C2 27.4(5) . .
N2 Dy1 O1 C2 56.0(5) . .
Dy1 Dy1 O1 C2 176.5(5) 2_676 .
Dy2 Dy1 O1 C2 139.7(6) 2_676 .
Dy2 Dy1 O1 C2 -150.2(4) . .
O4 Dy1 O1 Dy2 -171.49(19) . 2_676
O5 Dy1 O1 Dy2 153.1(2) . 2_676
O10 Dy1 O1 Dy2 2.35(16) 2_676 2_676
O10 Dy1 O1 Dy2 70.1(2) . 2_676
O2 Dy1 O1 Dy2 4.8(5) . 2_676
N1 Dy1 O1 Dy2 -112.3(2) . 2_676
N2 Dy1 O1 Dy2 -83.7(2) . 2_676
Dy1 Dy1 O1 Dy2 36.75(16) 2_676 2_676
Dy2 Dy1 O1 Dy2 70.1(2) . 2_676
O6 Dy2 O2 C11 -43.5(5) . .
O7 Dy2 O2 C11 -114.2(5) . .
O8 Dy2 O2 C11 28.5(6) . .
O1 Dy2 O2 C11 108.0(5) 2_676 .
O9 Dy2 O2 C11 157.1(4) . .
O10 Dy2 O2 C11 -175.2(5) . .
N4 Dy2 O2 C11 22.3(5) . .
Dy1 Dy2 O2 C11 145.7(5) 2_676 .
Dy1 Dy2 O2 C11 -148.9(6) . .
O6 Dy2 O2 Dy1 105.3(2) . .
O7 Dy2 O2 Dy1 34.7(2) . .
O8 Dy2 O2 Dy1 177.31(18) . .
O1 Dy2 O2 Dy1 -103.2(2) 2_676 .
O9 Dy2 O2 Dy1 -54.1(4) . .
O10 Dy2 O2 Dy1 -26.39(17) . .
N4 Dy2 O2 Dy1 171.1(3) . .
Dy1 Dy2 O2 Dy1 -65.46(15) 2_676 .
O4 Dy1 O2 C11 67.1(5) . .
O5 Dy1 O2 C11 110.2(5) . .
O10 Dy1 O2 C11 -107.8(5) 2_676 .
O10 Dy1 O2 C11 176.3(5) . .
O1 Dy1 O2 C11 -110.1(5) . .
N1 Dy1 O2 C11 -7.1(6) . .
N2 Dy1 O2 C11 -7.0(5) . .
Dy1 Dy1 O2 C11 -144.4(5) 2_676 .
Dy2 Dy1 O2 C11 -107.0(5) 2_676 .
Dy2 Dy1 O2 C11 149.3(6) . .
O4 Dy1 O2 Dy2 -82.2(2) . .
O5 Dy1 O2 Dy2 -39.1(3) . .
O10 Dy1 O2 Dy2 102.9(2) 2_676 .
O10 Dy1 O2 Dy2 27.01(18) . .
O1 Dy1 O2 Dy2 100.6(4) . .
N1 Dy1 O2 Dy2 -156.39(19) . .
N2 Dy1 O2 Dy2 -156.3(3) . .
Dy1 Dy1 O2 Dy2 66.26(15) 2_676 .
Dy2 Dy1 O2 Dy2 103.70(16) 2_676 .
O5 Dy1 O4 C20 10.9(7) . .
O10 Dy1 O4 C20 167.7(6) 2_676 .
O10 Dy1 O4 C20 95.5(7) . .
O2 Dy1 O4 C20 157.2(8) . .
O1 Dy1 O4 C20 -24.5(8) . .
N1 Dy1 O4 C20 -75.7(7) . .
N2 Dy1 O4 C20 -135.6(8) . .
Dy1 Dy1 O4 C20 117.4(7) 2_676 .
Dy2 Dy1 O4 C20 -51.9(12) 2_676 .
Dy2 Dy1 O4 C20 119.5(7) . .
O4 Dy1 O5 C22 -7.9(7) . .
O10 Dy1 O5 C22 -172.5(6) 2_676 .
O10 Dy1 O5 C22 -108.2(7) . .
O2 Dy1 O5 C22 -50.7(7) . .
O1 Dy1 O5 C22 146.7(7) . .
N1 Dy1 O5 C22 81.7(7) . .
N2 Dy1 O5 C22 32.0(8) . .
Dy1 Dy1 O5 C22 -134.2(7) 2_676 .
Dy2 Dy1 O5 C22 162.3(7) 2_676 .
Dy2 Dy1 O5 C22 -72.5(7) . .
O7 Dy2 O6 C35 -12.9(7) . .
O8 Dy2 O6 C35 104.4(8) . .
O1 Dy2 O6 C35 172.5(6) 2_676 .
O9 Dy2 O6 C35 45.1(8) . .
O2 Dy2 O6 C35 -121.5(8) . .
O10 Dy2 O6 C35 -62.1(8) . .
N4 Dy2 O6 C35 177.7(8) . .
Dy1 Dy2 O6 C35 -99.0(8) 2_676 .
Dy1 Dy2 O6 C35 -86.6(7) . .
O6 Dy2 O7 C37 13.6(7) . .
O8 Dy2 O7 C37 -54.5(7) . .
O1 Dy2 O7 C37 -170.6(6) 2_676 .
O9 Dy2 O7 C37 -118.4(7) . .
O2 Dy2 O7 C37 96.9(7) . .
O10 Dy2 O7 C37 154.4(7) . .
N4 Dy2 O7 C37 28.6(8) . .
Dy1 Dy2 O7 C37 169.7(7) 2_676 .
Dy1 Dy2 O7 C37 116.9(7) . .
O6 Dy2 O8 C50 -128.0(7) . .
O7 Dy2 O8 C50 -63.4(7) . .
O1 Dy2 O8 C50 80.3(7) 2_676 .
O9 Dy2 O8 C50 2.2(7) . .
O2 Dy2 O8 C50 154.9(6) . .
O10 Dy2 O8 C50 28.3(9) . .
N4 Dy2 O8 C50 160.8(7) . .
Dy1 Dy2 O8 C50 62.8(7) 2_676 .
Dy1 Dy2 O8 C50 162.7(5) . .
O6 Dy2 O9 C52 67.0(7) . .
O7 Dy2 O9 C52 123.5(7) . .
O8 Dy2 O9 C52 5.2(6) . .
O1 Dy2 O9 C52 -88.5(7) 2_676 .
O2 Dy2 O9 C52 -137.5(6) . .
O10 Dy2 O9 C52 -163.0(7) . .
N4 Dy2 O9 C52 -24.8(8) . .
Dy1 Dy2 O9 C52 -126.6(7) 2_676 .
Dy1 Dy2 O9 C52 -170.3(6) . .
O4 Dy1 O10 Dy1 151.26(19) . 2_676
O5 Dy1 O10 Dy1 -137.8(2) . 2_676
O10 Dy1 O10 Dy1 0.0 2_676 2_676
O2 Dy1 O10 Dy1 86.9(2) . 2_676
O1 Dy1 O10 Dy1 -67.5(2) . 2_676
N1 Dy1 O10 Dy1 -78.7(9) . 2_676
N2 Dy1 O10 Dy1 83.1(3) . 2_676
Dy2 Dy1 O10 Dy1 -34.49(16) 2_676 2_676
Dy2 Dy1 O10 Dy1 112.5(2) . 2_676
O4 Dy1 O10 Dy2 38.8(2) . .
O5 Dy1 O10 Dy2 109.69(19) . .
O10 Dy1 O10 Dy2 -112.5(2) 2_676 .
O2 Dy1 O10 Dy2 -25.56(17) . .
O1 Dy1 O10 Dy2 -179.96(15) . .
N1 Dy1 O10 Dy2 168.8(8) . .
N2 Dy1 O10 Dy2 -29.3(3) . .
Dy1 Dy1 O10 Dy2 -112.5(2) 2_676 .
Dy2 Dy1 O10 Dy2 -146.98(15) 2_676 .
O6 Dy2 O10 Dy1 -156.54(19) . 2_676
O7 Dy2 O10 Dy1 154.4(2) . 2_676
O8 Dy2 O10 Dy1 53.0(4) . 2_676
O1 Dy2 O10 Dy1 -2.31(16) 2_676 2_676
O9 Dy2 O10 Dy1 78.05(19) . 2_676
O2 Dy2 O10 Dy1 -86.8(2) . 2_676
N4 Dy2 O10 Dy1 -67.3(3) . 2_676
Dy1 Dy2 O10 Dy1 -112.8(2) . 2_676
O6 Dy2 O10 Dy1 -43.7(3) . .
O7 Dy2 O10 Dy1 -92.7(2) . .
O8 Dy2 O10 Dy1 165.9(3) . .
O1 Dy2 O10 Dy1 110.5(2) 2_676 .
O9 Dy2 O10 Dy1 -169.1(2) . .
O2 Dy2 O10 Dy1 26.03(17) . .
N4 Dy2 O10 Dy1 45.5(3) . .
Dy1 Dy2 O10 Dy1 112.8(2) 2_676 .
O4 Dy1 N1 C9 -46.5(6) . .
O5 Dy1 N1 C9 -118.1(6) . .
O10 Dy1 N1 C9 106.9(6) 2_676 .
O10 Dy1 N1 C9 -177.4(7) . .
O2 Dy1 N1 C9 18.6(6) . .
O1 Dy1 N1 C9 170.6(6) . .
N2 Dy1 N1 C9 18.5(5) . .
Dy1 Dy1 N1 C9 117.7(5) 2_676 .
Dy2 Dy1 N1 C9 137.8(6) 2_676 .
Dy2 Dy1 N1 C9 -12.8(8) . .
O4 Dy1 N1 C1 117.7(5) . .
O5 Dy1 N1 C1 46.2(5) . .
O10 Dy1 N1 C1 -88.8(5) 2_676 .
O10 Dy1 N1 C1 -13.1(12) . .
O2 Dy1 N1 C1 -177.1(4) . .
O1 Dy1 N1 C1 -25.1(5) . .
N2 Dy1 N1 C1 -177.2(6) . .
Dy1 Dy1 N1 C1 -78.0(5) 2_676 .
Dy2 Dy1 N1 C1 -57.9(5) 2_676 .
Dy2 Dy1 N1 C1 151.5(4) . .
O4 Dy1 N2 C10 81.7(6) . .
O5 Dy1 N2 C10 40.5(6) . .
O10 Dy1 N2 C10 -122.2(6) 2_676 .
O10 Dy1 N2 C10 164.8(5) . .
O2 Dy1 N2 C10 160.9(6) . .
O1 Dy1 N2 C10 -48.8(6) . .
N1 Dy1 N2 C10 -19.2(5) . .
Dy1 Dy1 N2 C10 -153.7(5) 2_676 .
Dy2 Dy1 N2 C10 -86.8(6) 2_676 .
Dy2 Dy1 N2 C10 147.3(5) . .
O4 Dy1 N2 N3 -72.5(5) . .
O5 Dy1 N2 N3 -113.8(5) . .
O10 Dy1 N2 N3 83.5(5) 2_676 .
O10 Dy1 N2 N3 10.5(6) . .
O2 Dy1 N2 N3 6.6(4) . .
O1 Dy1 N2 N3 157.0(4) . .
N1 Dy1 N2 N3 -173.5(6) . .
Dy1 Dy1 N2 N3 52.1(5) 2_676 .
Dy2 Dy1 N2 N3 118.9(5) 2_676 .
Dy2 Dy1 N2 N3 -6.9(5) . .
C10 N2 N3 C11 -160.8(6) . .
Dy1 N2 N3 C11 -5.5(7) . .
O6 Dy2 N4 C12 81.5(6) . .
O7 Dy2 N4 C12 66.2(6) . .
O8 Dy2 N4 C12 165.4(6) . .
O1 Dy2 N4 C12 -101.1(6) 2_676 .
O9 Dy2 N4 C12 -164.0(5) . .
O2 Dy2 N4 C12 -19.4(5) . .
O10 Dy2 N4 C12 -39.5(6) . .
Dy1 Dy2 N4 C12 -74.4(6) 2_676 .
Dy1 Dy2 N4 C12 -14.2(6) . .
O6 Dy2 N4 O3 -78.8(5) . .
O7 Dy2 N4 O3 -94.2(6) . .
O8 Dy2 N4 O3 5.1(5) . .
O1 Dy2 N4 O3 98.5(5) 2_676 .
O9 Dy2 N4 O3 35.6(6) . .
O2 Dy2 N4 O3 -179.8(6) . .
O10 Dy2 N4 O3 160.1(5) . .
Dy1 Dy2 N4 O3 125.2(5) 2_676 .
Dy1 Dy2 N4 O3 -174.5(5) . .
C9 N1 C1 C6 4.8(11) . .
Dy1 N1 C1 C6 -160.1(6) . .
C9 N1 C1 C2 -174.2(7) . .
Dy1 N1 C1 C2 20.9(8) . .
Dy2 O1 C2 C3 -73.6(9) 2_676 .
Dy1 O1 C2 C3 153.0(6) . .
Dy2 O1 C2 C1 104.8(6) 2_676 .
Dy1 O1 C2 C1 -28.5(8) . .
N1 C1 C2 O1 4.9(10) . .
C6 C1 C2 O1 -174.2(6) . .
N1 C1 C2 C3 -176.5(6) . .
C6 C1 C2 C3 4.4(11) . .
O1 C2 C3 C4 176.7(7) . .
C1 C2 C3 C4 -1.8(11) . .
C2 C3 C4 C5 -1.1(13) . .
C3 C4 C5 C6 1.5(13) . .
C4 C5 C6 C1 1.1(12) . .
C4 C5 C6 C7 -179.6(8) . .
N1 C1 C6 C5 176.9(7) . .
C2 C1 C6 C5 -4.1(11) . .
N1 C1 C6 C7 -2.5(11) . .
C2 C1 C6 C7 176.5(7) . .
C5 C6 C7 C8 179.1(8) . .
C1 C6 C7 C8 -1.6(11) . .
C6 C7 C8 C9 3.1(12) . .
C1 N1 C9 C8 -3.1(11) . .
Dy1 N1 C9 C8 160.7(6) . .
C1 N1 C9 C10 179.4(6) . .
Dy1 N1 C9 C10 -16.8(9) . .
C7 C8 C9 N1 -0.8(12) . .
C7 C8 C9 C10 176.5(7) . .
N3 N2 C10 C9 174.3(6) . .
Dy1 N2 C10 C9 19.0(9) . .
N1 C9 C10 N2 -2.1(10) . .
C8 C9 C10 N2 -179.6(7) . .
Dy2 O2 C11 N3 153.0(6) . .
Dy1 O2 C11 N3 7.9(10) . .
Dy2 O2 C11 C12 -24.5(8) . .
Dy1 O2 C11 C12 -169.6(4) . .
N2 N3 C11 O2 -1.3(10) . .
N2 N3 C11 C12 176.3(6) . .
O3 N4 C12 C11 176.5(6) . .
Dy2 N4 C12 C11 15.0(8) . .
O3 N4 C12 C13 1.5(11) . .
Dy2 N4 C12 C13 -160.1(6) . .
O2 C11 C12 N4 4.4(9) . .
N3 C11 C12 N4 -173.4(7) . .
O2 C11 C12 C13 179.7(7) . .
N3 C11 C12 C13 1.9(10) . .
C19 C14 C15 C16 -2.8(12) . .
C14 C15 C16 C17 1.5(13) . .
C15 C16 C17 C18 0.6(13) . .
C16 C17 C18 C19 -1.4(12) . .
C15 C14 C19 C18 2.0(11) . .
C15 C14 C19 C20 -176.8(7) . .
C17 C18 C19 C14 0.1(11) . .
C17 C18 C19 C20 178.8(7) . .
Dy1 O4 C20 C21 -11.5(11) . .
Dy1 O4 C20 C19 164.4(5) . .
C14 C19 C20 O4 -13.9(10) . .
C18 C19 C20 O4 167.4(7) . .
C14 C19 C20 C21 162.1(7) . .
C18 C19 C20 C21 -16.6(11) . .
O4 C20 C21 C22 3.7(11) . .
C19 C20 C21 C22 -172.1(7) . .
Dy1 O5 C22 C21 6.5(12) . .
Dy1 O5 C22 C23 -170.5(5) . .
C20 C21 C22 O5 -1.8(12) . .
C20 C21 C22 C23 175.2(7) . .
O5 C22 C23 C28 48.0(10) . .
C21 C22 C23 C28 -129.2(8) . .
O5 C22 C23 C24 -133.8(8) . .
C21 C22 C23 C24 48.9(10) . .
C28 C23 C24 C25 -1.8(12) . .
C22 C23 C24 C25 -180.0(8) . .
C23 C24 C25 C26 2.1(13) . .
C24 C25 C26 C27 -0.2(14) . .
C25 C26 C27 C28 -1.8(15) . .
C26 C27 C28 C23 2.1(15) . .
C24 C23 C28 C27 -0.3(13) . .
C22 C23 C28 C27 177.9(8) . .
C34 C29 C30 C31 -1.1(13) . .
C29 C30 C31 C32 0.1(13) . .
C30 C31 C32 C33 0.1(13) . .
C31 C32 C33 C34 0.6(13) . .
C32 C33 C34 C29 -1.6(13) . .
C32 C33 C34 C35 179.9(8) . .
C30 C29 C34 C33 1.8(12) . .
C30 C29 C34 C35 -179.6(8) . .
Dy2 O6 C35 C36 10.6(13) . .
Dy2 O6 C35 C34 -168.8(5) . .
C33 C34 C35 O6 179.4(8) . .
C29 C34 C35 O6 0.8(10) . .
C33 C34 C35 C36 0.0(12) . .
C29 C34 C35 C36 -178.5(8) . .
O6 C35 C36 C37 -1.1(13) . .
C34 C35 C36 C37 178.2(7) . .
Dy2 O7 C37 C36 -12.5(12) . .
Dy2 O7 C37 C38 165.1(5) . .
C35 C36 C37 O7 2.2(12) . .
C35 C36 C37 C38 -175.4(7) . .
O7 C37 C38 C43 -177.7(7) . .
C36 C37 C38 C43 0.1(12) . .
O7 C37 C38 C39 0.4(10) . .
C36 C37 C38 C39 178.2(7) . .
C43 C38 C39 C40 -0.1(13) . .
C37 C38 C39 C40 -178.3(8) . .
C38 C39 C40 C41 0.2(14) . .
C39 C40 C41 C42 -0.4(14) . .
C40 C41 C42 C43 0.5(13) . .
C39 C38 C43 C42 0.2(12) . .
C37 C38 C43 C42 178.3(7) . .
C41 C42 C43 C38 -0.4(13) . .
C49 C44 C45 C46 0.4(12) . .
C44 C45 C46 C47 -0.9(12) . .
C45 C46 C47 C48 0.3(12) . .
C46 C47 C48 C49 0.7(12) . .
C47 C48 C49 C44 -1.1(12) . .
C47 C48 C49 C50 177.8(7) . .
C45 C44 C49 C48 0.5(11) . .
C45 C44 C49 C50 -178.4(7) . .
Dy2 O8 C50 C51 -6.0(11) . .
Dy2 O8 C50 C49 172.4(5) . .
C48 C49 C50 O8 155.3(7) . .
C44 C49 C50 O8 -25.9(10) . .
C48 C49 C50 C51 -26.3(11) . .
C44 C49 C50 C51 152.5(7) . .
O8 C50 C51 C52 3.8(12) . .
C49 C50 C51 C52 -174.5(7) . .
Dy2 O9 C52 C51 -8.2(12) . .
Dy2 O9 C52 C53 173.4(5) . .
C50 C51 C52 O9 2.9(12) . .
C50 C51 C52 C53 -178.8(7) . .
O9 C52 C53 C58 23.0(10) . .
C51 C52 C53 C58 -155.5(7) . .
O9 C52 C53 C54 -155.9(7) . .
C51 C52 C53 C54 25.7(11) . .
C58 C53 C54 C55 -1.1(12) . .
C52 C53 C54 C55 177.7(7) . .
C53 C54 C55 C56 1.4(12) . .
C54 C55 C56 C57 -0.5(13) . .
C55 C56 C57 C58 -0.6(13) . .
C54 C53 C58 C57 0.0(12) . .
C52 C53 C58 C57 -178.8(7) . .
C56 C57 C58 C53 0.8(13) . .
